data_4515703
loop_
_publ_author_name
'Hirano, Masafumi'
'Sano, Kosuke'
'Kanazawa, Yuki'
'Komine, Nobuyuki'
'Maeno, Zen'
'Mitsudome, Takato'
'Takaya, Hikaru'

_publ_section_title
;
 Mechanistic Insights on Pd/Cu-Catalyzed Dehydrogenative Coupling of
 Dimethyl Phthalate
;
_journal_issue 7
_journal_name_full 'ACS Catalysis'
_journal_page_first 5827
_journal_paper_doi 10.1021/acscatal.8b01095
_journal_volume 8
_journal_year 2018
_chemical_formula_moiety 'C24 H20 N2 O6 Pd'
_chemical_formula_sum 'C24 H20 N2 O6 Pd'
_chemical_formula_weight 538.83
_space_group_IT_number 2
_space_group_name_Hall '-P 1'
_space_group_name_H-M_alt 'P -1'
_symmetry_cell_setting triclinic
_symmetry_Int_Tables_number 2
_symmetry_space_group_name_Hall '-P 1'
_symmetry_space_group_name_H-M 'P -1'
_atom_sites_solution_hydrogens geom
_atom_sites_solution_primary direct
_atom_sites_solution_secondary difmap
_cell_angle_alpha 101.969(5)
_cell_angle_beta 98.6857(18)
_cell_angle_gamma 103.084(5)
_cell_formula_units_Z 2
_cell_length_a 8.780(3)
_cell_length_b 10.000(4)
_cell_length_c 13.272(5)
_cell_measurement_reflns_used 3416
_cell_measurement_temperature 200
_cell_measurement_theta_max 27.47
_cell_measurement_theta_min 3.18
_cell_volume 1086.1(7)
_computing_cell_refinement CrystalClear
_computing_data_collection 'CrystalClear (Rigaku Inc., 2007)'
_computing_data_reduction CrystalClear
_computing_molecular_graphics 'CrystalStructure 4.0'
_computing_publication_material 'CrystalStructure 4.0 (Rigaku, 2010)'
_computing_structure_refinement 'SHELXL97 (Sheldrick, 2008)'
_computing_structure_solution 'SIR92 (Altomare, et al., 1994)'
_diffrn_ambient_temperature 200
_diffrn_detector_area_resol_mean 7.314
_diffrn_measured_fraction_theta_full 0.984
_diffrn_measured_fraction_theta_max 0.984
_diffrn_measurement_device_type 'Rigaku Mercury70'
_diffrn_measurement_method \w
_diffrn_radiation_type 'Mo K\a'
_diffrn_radiation_wavelength 0.71075
_diffrn_reflns_av_R_equivalents 0.0200
_diffrn_reflns_limit_h_max 9
_diffrn_reflns_limit_h_min -11
_diffrn_reflns_limit_k_max 9
_diffrn_reflns_limit_k_min -12
_diffrn_reflns_limit_l_max 17
_diffrn_reflns_limit_l_min -14
_diffrn_reflns_number 8512
_diffrn_reflns_theta_full 27.46
_diffrn_reflns_theta_max 27.46
_diffrn_standards_number 0
_exptl_absorpt_coefficient_mu 0.900
_exptl_absorpt_correction_T_max 0.907
_exptl_absorpt_correction_T_min 0.826
_exptl_absorpt_correction_type numerical
_exptl_absorpt_process_details 'NUMABS (Rigaku, 1999)'
_exptl_crystal_colour paleYellow
_exptl_crystal_density_diffrn 1.648
_exptl_crystal_density_method 'not measured'
_exptl_crystal_description prism
_exptl_crystal_F_000 544.00
_exptl_crystal_size_max 0.241
_exptl_crystal_size_mid 0.177
_exptl_crystal_size_min 0.109
_refine_diff_density_max 0.960
_refine_diff_density_min -0.790
_refine_ls_extinction_method none
_refine_ls_goodness_of_fit_ref 0.925
_refine_ls_hydrogen_treatment constr
_refine_ls_number_parameters 298
_refine_ls_number_reflns 4882
_refine_ls_number_restraints 0
_refine_ls_R_factor_gt 0.0356
_refine_ls_shift/su_max 0.001
_refine_ls_structure_factor_coef Fsqd
_refine_ls_weighting_details 'w = 1/[\s^2^(Fo^2^)+(0.0692P)^2^+1.1296P] where P=(Fo^2^+2Fc^2^)/3'
_refine_ls_weighting_scheme calc
_refine_ls_wR_factor_ref 0.1059
_reflns_number_gt 4288
_reflns_number_total 4882
_reflns_threshold_expression F^2^>2.0\s(F^2^)
_cod_data_source_file cs8b01095_si_002.cif
_cod_data_source_block Compound_1c
_cod_database_code 4515703

loop_
_symmetry_equiv_pos_site_id
_symmetry_equiv_pos_as_xyz
1 +X,+Y,+Z
2 -X,-Y,-Z

loop_
_atom_site_label
_atom_site_type_symbol
_atom_site_fract_x
_atom_site_fract_y
_atom_site_fract_z
_atom_site_U_iso_or_equiv
_atom_site_adp_type
_atom_site_occupancy
_atom_site_symmetry_multiplicity
_atom_site_calc_flag
_atom_site_refinement_flags
Pd1 Pd 0.19788(3) 0.30176(2) 0.420514(18) 0.02928(10) Uani 1.0 2 d .
O1 O -0.2596(6) 0.3336(4) -0.0520(4) 0.1065(18) Uani 1.0 2 d .
O2 O -0.2055(5) 0.5526(3) 0.0427(3) 0.0655(9) Uani 1.0 2 d .
O3 O -0.0571(5) 0.1169(4) -0.0466(3) 0.0725(10) Uani 1.0 2 d .
O4 O -0.2784(4) 0.0625(4) 0.0154(3) 0.0641(9) Uani 1.0 2 d .
O5 O 0.3951(3) 0.3864(3) 0.3697(2) 0.0395(6) Uani 1.0 2 d .
O6 O 0.4354(4) 0.1714(3) 0.3266(3) 0.0485(7) Uani 1.0 2 d .
N1 N 0.3166(3) 0.2698(3) 0.5616(2) 0.0302(6) Uani 1.0 2 d .
N2 N 0.0046(3) 0.2146(3) 0.4755(2) 0.0284(5) Uani 1.0 2 d .
C1 C -0.1008(4) 0.3959(4) 0.1207(3) 0.0323(7) Uani 1.0 2 d .
C2 C -0.0763(4) 0.2609(4) 0.1159(3) 0.0341(7) Uani 1.0 2 d .
C3 C 0.0096(5) 0.2344(4) 0.2021(3) 0.0349(7) Uani 1.0 2 d .
C4 C 0.0746(4) 0.3396(4) 0.2964(3) 0.0301(6) Uani 1.0 2 d .
C5 C 0.0525(4) 0.4743(4) 0.3000(3) 0.0352(7) Uani 1.0 2 d .
C6 C -0.0330(4) 0.5017(4) 0.2132(3) 0.0368(7) Uani 1.0 2 d .
C7 C -0.1976(5) 0.4215(4) 0.0292(3) 0.0434(8) Uani 1.0 2 d .
C8 C -0.2946(6) 0.5899(5) -0.0427(4) 0.0651(13) Uani 1.0 2 d .
C9 C -0.1364(5) 0.1430(4) 0.0170(3) 0.0415(8) Uani 1.0 2 d .
C10 C -0.3507(7) -0.0476(6) -0.0815(5) 0.0810(17) Uani 1.0 2 d .
C11 C 0.4683(4) 0.2984(4) 0.3298(3) 0.0362(7) Uani 1.0 2 d .
C12 C 0.6067(5) 0.3649(5) 0.2853(4) 0.0538(10) Uani 1.0 2 d .
C13 C 0.4722(4) 0.3009(4) 0.6027(3) 0.0366(7) Uani 1.0 2 d .
C14 C 0.5288(5) 0.2802(4) 0.7008(3) 0.0463(9) Uani 1.0 2 d .
C15 C 0.4237(5) 0.2249(4) 0.7568(3) 0.0429(8) Uani 1.0 2 d .
C16 C 0.2580(5) 0.1903(4) 0.7158(3) 0.0355(7) Uani 1.0 2 d .
C17 C 0.1372(5) 0.1313(4) 0.7673(3) 0.0408(8) Uani 1.0 2 d .
C18 C -0.0197(5) 0.0969(4) 0.7217(3) 0.0393(8) Uani 1.0 2 d .
C19 C -0.0707(4) 0.1209(3) 0.6212(3) 0.0321(7) Uani 1.0 2 d .
C20 C -0.2325(4) 0.0842(4) 0.5699(3) 0.0377(8) Uani 1.0 2 d .
C21 C -0.2708(4) 0.1144(4) 0.4747(3) 0.0405(8) Uani 1.0 2 d .
C22 C -0.1493(4) 0.1799(4) 0.4298(3) 0.0355(7) Uani 1.0 2 d .
C23 C 0.0442(4) 0.1840(3) 0.5710(3) 0.0291(6) Uani 1.0 2 d .
C24 C 0.2109(4) 0.2164(3) 0.6176(3) 0.0295(6) Uani 1.0 2 d .
H3 H 0.0251 0.1425 0.1975 0.0419 Uiso 1.0 2 calc R
H5 H 0.0966 0.5481 0.3625 0.0422 Uiso 1.0 2 calc R
H6 H -0.0455 0.5945 0.2171 0.0441 Uiso 1.0 2 calc R
H8A H -0.4054 0.5791 -0.0344 0.0781 Uiso 1.0 2 calc R
H8B H -0.2928 0.5274 -0.1098 0.0781 Uiso 1.0 2 calc R
H8C H -0.2462 0.6886 -0.0421 0.0781 Uiso 1.0 2 calc R
H10A H -0.2756 -0.1038 -0.0983 0.0972 Uiso 1.0 2 calc R
H10B H -0.3763 -0.0036 -0.1392 0.0972 Uiso 1.0 2 calc R
H10C H -0.4488 -0.1094 -0.0724 0.0972 Uiso 1.0 2 calc R
H12A H 0.6414 0.2902 0.2420 0.0645 Uiso 1.0 2 calc R
H12B H 0.6956 0.4222 0.3431 0.0645 Uiso 1.0 2 calc R
H12C H 0.5730 0.4255 0.2419 0.0645 Uiso 1.0 2 calc R
H13 H 0.5469 0.3383 0.5641 0.0439 Uiso 1.0 2 calc R
H14 H 0.6405 0.3048 0.7285 0.0555 Uiso 1.0 2 calc R
H15 H 0.4620 0.2096 0.8232 0.0515 Uiso 1.0 2 calc R
H17 H 0.1677 0.1160 0.8348 0.0489 Uiso 1.0 2 calc R
H18 H -0.0972 0.0561 0.7571 0.0472 Uiso 1.0 2 calc R
H20 H -0.3139 0.0391 0.6009 0.0452 Uiso 1.0 2 calc R
H21 H -0.3794 0.0910 0.4393 0.0486 Uiso 1.0 2 calc R
H22 H -0.1781 0.2005 0.3639 0.0426 Uiso 1.0 2 calc R

loop_
_atom_site_aniso_label
_atom_site_aniso_U_11
_atom_site_aniso_U_22
_atom_site_aniso_U_33
_atom_site_aniso_U_12
_atom_site_aniso_U_13
_atom_site_aniso_U_23
Pd1 0.03042(14) 0.03353(15) 0.02500(15) 0.00769(9) 0.00607(9) 0.01041(10)
O1 0.155(4) 0.060(2) 0.072(3) 0.030(3) -0.063(3) 0.0049(18)
O2 0.092(3) 0.0487(16) 0.0509(19) 0.0272(16) -0.0157(17) 0.0144(14)
O3 0.087(3) 0.078(3) 0.0380(18) 0.0027(18) 0.0239(17) -0.0041(15)
O4 0.0507(18) 0.0609(18) 0.056(2) -0.0034(14) 0.0080(15) -0.0167(15)
O5 0.0363(13) 0.0403(12) 0.0450(15) 0.0082(10) 0.0150(11) 0.0151(11)
O6 0.0560(17) 0.0449(14) 0.0475(16) 0.0129(12) 0.0192(13) 0.0124(12)
N1 0.0299(13) 0.0329(13) 0.0257(14) 0.0073(10) 0.0027(10) 0.0064(10)
N2 0.0284(13) 0.0323(13) 0.0261(14) 0.0085(10) 0.0068(10) 0.0092(10)
C1 0.0315(16) 0.0355(16) 0.0302(17) 0.0059(12) 0.0058(13) 0.0126(13)
C2 0.0408(18) 0.0342(15) 0.0258(16) 0.0051(13) 0.0076(13) 0.0092(13)
C3 0.0466(19) 0.0330(15) 0.0278(17) 0.0126(14) 0.0074(14) 0.0111(13)
C4 0.0314(15) 0.0333(15) 0.0253(16) 0.0057(12) 0.0070(12) 0.0095(12)
C5 0.0373(17) 0.0346(16) 0.0312(17) 0.0089(13) 0.0018(13) 0.0074(13)
C6 0.0396(18) 0.0320(15) 0.0385(19) 0.0089(13) 0.0068(14) 0.0097(13)
C7 0.0399(19) 0.0445(19) 0.043(3) 0.0050(15) -0.0013(16) 0.0178(16)
C8 0.073(4) 0.065(3) 0.062(3) 0.028(3) -0.007(3) 0.032(3)
C9 0.058(3) 0.0377(17) 0.0258(17) 0.0080(15) 0.0039(15) 0.0092(14)
C10 0.066(4) 0.073(4) 0.069(4) 0.001(3) 0.001(3) -0.029(3)
C11 0.0304(16) 0.0482(19) 0.0294(17) 0.0087(14) 0.0037(13) 0.0124(14)
C12 0.045(3) 0.064(3) 0.064(3) 0.0172(19) 0.028(2) 0.027(2)
C13 0.0325(17) 0.0405(17) 0.0358(19) 0.0117(13) 0.0026(14) 0.0083(14)
C14 0.0380(19) 0.053(2) 0.044(3) 0.0156(16) -0.0037(16) 0.0082(17)
C15 0.049(2) 0.0475(19) 0.0300(18) 0.0183(16) -0.0031(15) 0.0080(15)
C16 0.0463(19) 0.0335(15) 0.0261(17) 0.0139(14) 0.0025(14) 0.0064(13)
C17 0.063(3) 0.0391(17) 0.0213(16) 0.0132(16) 0.0065(15) 0.0122(13)
C18 0.057(3) 0.0350(16) 0.0301(18) 0.0112(15) 0.0170(16) 0.0123(13)
C19 0.0405(17) 0.0279(14) 0.0295(17) 0.0101(12) 0.0119(13) 0.0065(12)
C20 0.0376(18) 0.0347(16) 0.042(2) 0.0077(13) 0.0162(15) 0.0092(14)
C21 0.0310(17) 0.0447(18) 0.044(2) 0.0072(14) 0.0082(15) 0.0101(15)
C22 0.0333(17) 0.0389(16) 0.0329(18) 0.0094(13) 0.0041(13) 0.0083(13)
C23 0.0351(16) 0.0287(14) 0.0242(15) 0.0098(12) 0.0074(12) 0.0055(11)
C24 0.0343(16) 0.0285(14) 0.0253(16) 0.0092(12) 0.0046(12) 0.0058(11)

loop_
_atom_type_symbol
_atom_type_description
_atom_type_scat_dispersion_real
_atom_type_scat_dispersion_imag
_atom_type_scat_source
C C 0.0033 0.0016
;
International Tables for Crystallography
(1992, Vol. C, Tables 4.2.6.8 and 6.1.1.4)
;
H H 0.0000 0.0000
;
International Tables for Crystallography
(1992, Vol. C, Table 6.1.1.4)
;
N N 0.0061 0.0033
;
International Tables for Crystallography
(1992, Vol. C, Tables 4.2.6.8 and 6.1.1.4)
;
O O 0.0106 0.0060
;
International Tables for Crystallography
(1992, Vol. C, Tables 4.2.6.8 and 6.1.1.4)
;
Pd Pd -0.9988 1.0072
;
International Tables for Crystallography
(1992, Vol. C, Tables 4.2.6.8 and 6.1.1.4)
;

loop_
_geom_angle_atom_site_label_1
_geom_angle_atom_site_label_2
_geom_angle_atom_site_label_3
_geom_angle
_geom_angle_publ_flag
O5 Pd1 N1 97.49(11) yes
O5 Pd1 N2 177.96(11) yes
O5 Pd1 C4 86.02(13) yes
N1 Pd1 N2 80.51(11) yes
N1 Pd1 C4 174.78(13) yes
N2 Pd1 C4 96.00(13) yes
C7 O2 C8 118.0(3) yes
C9 O4 C10 115.2(4) yes
Pd1 O5 C11 115.7(3) yes
Pd1 N1 C13 129.9(3) yes
Pd1 N1 C24 111.5(2) yes
C13 N1 C24 118.5(3) yes
Pd1 N2 C22 128.7(3) yes
Pd1 N2 C23 113.4(2) yes
C22 N2 C23 117.9(3) yes
C2 C1 C6 118.3(4) yes
C2 C1 C7 119.8(3) yes
C6 C1 C7 122.0(4) yes
C1 C2 C3 120.2(3) yes
C1 C2 C9 121.8(4) yes
C3 C2 C9 117.9(4) yes
C2 C3 C4 121.7(4) yes
Pd1 C4 C3 121.8(3) yes
Pd1 C4 C5 120.5(2) yes
C3 C4 C5 117.8(3) yes
C4 C5 C6 120.7(3) yes
C1 C6 C5 121.2(4) yes
O1 C7 O2 122.0(5) yes
O1 C7 C1 124.6(4) yes
O2 C7 C1 113.4(3) yes
O3 C9 O4 124.1(4) yes
O3 C9 C2 123.6(4) yes
O4 C9 C2 111.8(4) yes
O5 C11 O6 125.6(4) yes
O5 C11 C12 113.7(4) yes
O6 C11 C12 120.7(4) yes
N1 C13 C14 121.9(4) yes
C13 C14 C15 120.0(4) yes
C14 C15 C16 119.8(4) yes
C15 C16 C17 124.6(4) yes
C15 C16 C24 116.7(4) yes
C17 C16 C24 118.7(4) yes
C16 C17 C18 121.3(4) yes
C17 C18 C19 121.1(4) yes
C18 C19 C20 123.1(4) yes
C18 C19 C23 118.9(3) yes
C20 C19 C23 118.1(4) yes
C19 C20 C21 119.0(4) yes
C20 C21 C22 119.8(4) yes
N2 C22 C21 122.8(4) yes
N2 C23 C19 122.5(3) yes
N2 C23 C24 117.5(3) yes
C19 C23 C24 120.1(3) yes
N1 C24 C16 123.1(3) yes
N1 C24 C23 117.0(3) yes
C16 C24 C23 119.9(3) yes
C2 C3 H3 119.140 no
C4 C3 H3 119.140 no
C4 C5 H5 119.625 no
C6 C5 H5 119.626 no
C1 C6 H6 119.384 no
C5 C6 H6 119.386 no
O2 C8 H8A 109.470 no
O2 C8 H8B 109.471 no
O2 C8 H8C 109.471 no
H8A C8 H8B 109.465 no
H8A C8 H8C 109.477 no
H8B C8 H8C 109.475 no
O4 C10 H10A 109.471 no
O4 C10 H10B 109.473 no
O4 C10 H10C 109.468 no
H10A C10 H10B 109.476 no
H10A C10 H10C 109.472 no
H10B C10 H10C 109.467 no
C11 C12 H12A 109.471 no
C11 C12 H12B 109.476 no
C11 C12 H12C 109.469 no
H12A C12 H12B 109.475 no
H12A C12 H12C 109.472 no
H12B C12 H12C 109.464 no
N1 C13 H13 119.053 no
C14 C13 H13 119.049 no
C13 C14 H14 120.000 no
C15 C14 H14 120.005 no
C14 C15 H15 120.120 no
C16 C15 H15 120.128 no
C16 C17 H17 119.354 no
C18 C17 H17 119.358 no
C17 C18 H18 119.422 no
C19 C18 H18 119.429 no
C19 C20 H20 120.486 no
C21 C20 H20 120.474 no
C20 C21 H21 120.127 no
C22 C21 H21 120.113 no
N2 C22 H22 118.621 no
C21 C22 H22 118.611 no

loop_
_geom_bond_atom_site_label_1
_geom_bond_atom_site_label_2
_geom_bond_distance
_geom_bond_publ_flag
Pd1 O5 2.023(3) yes
Pd1 N1 2.123(3) yes
Pd1 N2 2.034(3) yes
Pd1 C4 1.984(4) yes
O1 C7 1.202(5) yes
O2 C7 1.304(5) yes
O2 C8 1.441(7) yes
O3 C9 1.198(6) yes
O4 C9 1.316(5) yes
O4 C10 1.455(6) yes
O5 C11 1.278(5) yes
O6 C11 1.227(5) yes
N1 C13 1.332(5) yes
N1 C24 1.359(5) yes
N2 C22 1.329(4) yes
N2 C23 1.378(5) yes
C1 C2 1.405(5) yes
C1 C6 1.392(4) yes
C1 C7 1.476(6) yes
C2 C3 1.379(5) yes
C2 C9 1.502(5) yes
C3 C4 1.401(4) yes
C4 C5 1.396(5) yes
C5 C6 1.388(6) yes
C11 C12 1.510(6) yes
C13 C14 1.396(6) yes
C14 C15 1.362(6) yes
C15 C16 1.410(6) yes
C16 C17 1.428(6) yes
C16 C24 1.402(5) yes
C17 C18 1.353(6) yes
C18 C19 1.427(5) yes
C19 C20 1.409(5) yes
C19 C23 1.396(5) yes
C20 C21 1.369(6) yes
C21 C22 1.400(6) yes
C23 C24 1.434(5) yes
C3 H3 0.950 no
C5 H5 0.950 no
C6 H6 0.950 no
C8 H8A 0.980 no
C8 H8B 0.980 no
C8 H8C 0.980 no
C10 H10A 0.980 no
C10 H10B 0.980 no
C10 H10C 0.980 no
C12 H12A 0.980 no
C12 H12B 0.980 no
C12 H12C 0.980 no
C13 H13 0.950 no
C14 H14 0.950 no
C15 H15 0.950 no
C17 H17 0.950 no
C18 H18 0.950 no
C20 H20 0.950 no
C21 H21 0.950 no
C22 H22 0.950 no

loop_
_geom_contact_atom_site_label_1
_geom_contact_atom_site_label_2
_geom_contact_distance
_geom_contact_publ_flag
_geom_contact_site_symmetry_2
Pd1 O6 2.990(4) no .
O1 O3 3.104(7) no .
O1 O4 3.004(6) no .
O1 C2 2.865(6) no .
O1 C8 2.629(7) no .
O1 C9 2.647(7) no .
O2 C6 2.733(5) no .
O3 C1 3.322(5) no .
O3 C3 3.181(5) no .
O3 C7 3.552(6) no .
O3 C10 2.639(7) no .
O4 C1 3.249(4) no .
O4 C3 3.141(4) no .
O4 C7 3.459(6) no .
O5 C3 3.565(4) no .
O5 C5 3.372(5) no .
O5 C13 3.387(5) no .
O6 N1 3.459(5) no .
O6 C13 3.563(5) no .
N1 C11 3.572(5) no .
N1 C15 2.781(5) no .
N2 C20 2.801(5) no .
C1 C4 2.824(5) no .
C2 C5 2.778(4) no .
C3 C6 2.759(6) no .
C4 C11 3.546(5) no .
C4 C22 3.218(5) no .
C7 C9 2.931(6) no .
C13 C16 2.760(6) no .
C14 C24 2.718(5) no .
C16 C19 2.833(5) no .
C17 C23 2.802(5) no .
C18 C24 2.804(6) no .
C19 C22 2.749(6) no .
C21 C23 2.731(5) no .
O1 C14 3.389(6) no 1_454
O1 C15 3.272(6) no 1_454
O2 O3 3.562(5) no 2_565
O2 C17 3.477(5) no 2_566
O3 O2 3.562(5) no 2_565
O3 O3 3.145(6) no 2_555
O3 C8 3.590(6) no 2_565
O3 C9 3.466(6) no 2_555
O3 C17 3.216(6) no 1_554
O3 C18 3.112(6) no 1_554
O4 C10 3.479(7) no 2_455
O5 C13 3.003(5) no 2_666
O5 C14 3.593(6) no 2_666
O6 C10 3.138(7) no 2_555
O6 C20 3.424(5) no 2_556
O6 C21 3.232(5) no 1_655
N1 C20 3.462(5) no 2_556
N2 C19 3.543(5) no 2_556
C6 C12 3.505(6) no 1_455
C8 O3 3.590(6) no 2_565
C9 O3 3.466(6) no 2_555
C10 O4 3.479(7) no 2_455
C10 O6 3.138(7) no 2_555
C10 C11 3.548(6) no 2_555
C11 C10 3.548(6) no 2_555
C12 C6 3.505(6) no 1_655
C13 O5 3.003(5) no 2_666
C14 O1 3.389(6) no 1_656
C14 O5 3.593(6) no 2_666
C14 C20 3.578(6) no 1_655
C15 O1 3.272(6) no 1_656
C16 C21 3.569(5) no 2_556
C17 O2 3.477(5) no 2_566
C17 O3 3.216(6) no 1_556
C18 O3 3.112(6) no 1_556
C19 N2 3.543(5) no 2_556
C20 O6 3.424(5) no 2_556
C20 N1 3.462(5) no 2_556
C20 C14 3.578(6) no 1_455
C20 C24 3.544(5) no 2_556
C21 O6 3.232(5) no 1_455
C21 C16 3.569(5) no 2_556
C21 C24 3.467(5) no 2_556
C24 C20 3.544(5) no 2_556
C24 C21 3.467(5) no 2_556
Pd1 H3 3.0323 no .
Pd1 H5 3.0042 no .
Pd1 H13 3.2551 no .
Pd1 H22 3.1478 no .
O1 H8A 2.9988 no .
O1 H8B 2.2876 no .
O1 H8C 3.4989 no .
O1 H10B 3.1970 no .
O2 H6 2.4203 no .
O3 H3 3.1539 no .
O3 H10A 2.4654 no .
O3 H10B 2.7626 no .
O3 H10C 3.5866 no .
O4 H3 3.1415 no .
O5 H5 3.3766 no .
O5 H12A 3.1393 no .
O5 H12B 2.6682 no .
O5 H12C 2.5043 no .
O5 H13 2.9031 no .
O6 H12A 2.4777 no .
O6 H12B 2.9294 no .
O6 H12C 3.0630 no .
O6 H13 3.1342 no .
N1 H14 3.2313 no .
N2 H21 3.2411 no .
C1 H3 3.2671 no .
C1 H5 3.2738 no .
C2 H6 3.2602 no .
C3 H5 3.2572 no .
C3 H22 2.9256 no .
C4 H6 3.2718 no .
C4 H22 2.7170 no .
C5 H3 3.2534 no .
C5 H22 3.3603 no .
C7 H6 2.6743 no .
C7 H8A 2.8131 no .
C7 H8B 2.4430 no .
C7 H8C 3.1068 no .
C9 H3 2.5936 no .
C9 H10A 2.5353 no .
C9 H10B 2.6278 no .
C9 H10C 3.1529 no .
C11 H13 3.0033 no .
C13 H15 3.2492 no .
C15 H13 3.2376 no .
C15 H17 2.7150 no .
C16 H14 3.2598 no .
C16 H18 3.2789 no .
C17 H15 2.7208 no .
C18 H20 2.6960 no .
C19 H17 3.2766 no .
C19 H21 3.2585 no .
C20 H18 2.6859 no .
C20 H22 3.2432 no .
C22 H20 3.2593 no .
C23 H18 3.2859 no .
C23 H20 3.2706 no .
C23 H22 3.1792 no .
C24 H13 3.1718 no .
C24 H15 3.2618 no .
C24 H17 3.2894 no .
H3 H22 3.0861 no .
H5 H6 2.3240 no .
H12B H13 3.5619 no .
H13 H14 2.3318 no .
H14 H15 2.3143 no .
H15 H17 2.5807 no .
H17 H18 2.2850 no .
H18 H20 2.5429 no .
H20 H21 2.3281 no .
H21 H22 2.3320 no .
Pd1 H12B 3.5618 no 2_666
O1 H8A 3.5341 no 2_465
O1 H14 2.8462 no 1_454
O1 H15 2.6092 no 1_454
O2 H8A 3.3470 no 2_465
O2 H17 3.2926 no 2_566
O3 H3 3.0273 no 2_555
O3 H8C 2.8317 no 2_565
O3 H10A 3.2907 no 2_555
O3 H17 2.7042 no 1_554
O3 H18 2.4993 no 1_554
O4 H10C 2.7276 no 2_455
O4 H17 3.1237 no 2_556
O5 H13 2.6153 no 2_666
O6 H10A 3.0074 no 2_555
O6 H10B 2.5998 no 2_555
O6 H10C 3.3260 no 2_555
O6 H18 3.1819 no 2_556
O6 H20 2.5750 no 2_556
O6 H21 2.4266 no 1_655
O6 H22 3.2914 no 1_655
N1 H12B 3.1096 no 2_666
N1 H12C 3.4097 no 2_666
N1 H20 3.3736 no 2_556
N2 H5 3.2342 no 2_566
C1 H8B 3.3988 no 2_565
C1 H8C 3.5837 no 2_565
C1 H12A 3.0901 no 1_455
C1 H12C 3.5289 no 1_455
C2 H8B 3.4694 no 2_565
C2 H8C 3.1026 no 2_565
C2 H12A 3.2253 no 1_455
C3 H8B 3.5784 no 2_565
C3 H8C 3.2714 no 2_565
C3 H10A 3.2660 no 2_555
C3 H12A 3.4995 no 1_455
C3 H17 3.3957 no 2_556
C3 H18 3.2962 no 2_556
C5 H8B 3.5257 no 2_565
C5 H12A 3.5460 no 1_455
C5 H12B 3.2170 no 1_455
C5 H13 3.5823 no 2_666
C5 H14 3.2008 no 2_666
C6 H8B 3.3989 no 2_565
C6 H12A 3.2736 no 1_455
C6 H12B 3.1993 no 1_455
C6 H12C 3.4662 no 1_455
C6 H14 3.4312 no 2_666
C7 H8A 3.4953 no 2_465
C8 H8A 3.2182 no 2_465
C8 H10A 3.2702 no 1_565
C8 H12C 3.2704 no 2_565
C8 H14 3.5806 no 1_454
C8 H17 3.4243 no 2_566
C9 H8C 3.3315 no 2_565
C9 H17 3.5496 no 2_556
C9 H18 3.4674 no 1_554
C10 H8C 3.0983 no 1_545
C10 H10C 3.2779 no 2_455
C10 H12A 3.2168 no 2_555
C10 H18 3.4535 no 1_554
C11 H10A 3.2480 no 2_555
C11 H10B 3.3098 no 2_555
C11 H10C 3.5024 no 2_555
C11 H21 3.1822 no 1_655
C11 H22 3.4554 no 1_655
C12 H10C 3.2637 no 2_555
C12 H22 2.9806 no 1_655
C13 H12B 3.4195 no 2_666
C13 H12C 3.2086 no 2_666
C13 H20 3.5486 no 1_655
C13 H21 3.3177 no 1_655
C14 H8B 3.0601 no 1_656
C14 H12C 3.2407 no 2_666
C14 H20 3.1963 no 1_655
C15 H8B 3.3944 no 1_656
C15 H10B 3.5500 no 1_656
C15 H12C 3.4863 no 2_666
C15 H21 3.5540 no 2_556
C16 H6 3.2297 no 2_566
C16 H21 3.5927 no 2_556
C17 H3 2.9524 no 2_556
C17 H6 3.0040 no 2_566
C17 H8C 3.5926 no 2_566
C17 H22 3.5355 no 2_556
C18 H3 2.8139 no 2_556
C18 H6 2.9207 no 2_566
C19 H5 3.3332 no 2_566
C19 H6 3.0397 no 2_566
C20 H5 3.4742 no 2_566
C20 H13 3.5319 no 1_455
C20 H14 3.2310 no 1_455
C20 H21 3.4312 no 2_456
C21 H5 3.4693 no 2_566
C21 H13 3.1737 no 1_455
C21 H20 3.5181 no 2_456
C22 H5 3.3383 no 2_566
C22 H12A 3.3880 no 1_455
C22 H12B 3.3504 no 1_455
C23 H5 3.2145 no 2_566
C23 H6 3.1961 no 2_566
C24 H6 3.3141 no 2_566
C24 H12B 3.4281 no 2_666
H3 O3 3.0273 no 2_555
H3 C17 2.9524 no 2_556
H3 C18 2.8139 no 2_556
H3 H8C 3.4697 no 2_565
H3 H10A 2.7873 no 2_555
H3 H17 2.6595 no 2_556
H3 H18 2.3793 no 2_556
H5 N2 3.2342 no 2_566
H5 C19 3.3332 no 2_566
H5 C20 3.4742 no 2_566
H5 C21 3.4693 no 2_566
H5 C22 3.3383 no 2_566
H5 C23 3.2145 no 2_566
H5 H12B 3.4107 no 1_455
H5 H13 3.0079 no 2_666
H5 H14 2.9992 no 2_666
H6 C16 3.2297 no 2_566
H6 C17 3.0040 no 2_566
H6 C18 2.9207 no 2_566
H6 C19 3.0397 no 2_566
H6 C23 3.1961 no 2_566
H6 C24 3.3141 no 2_566
H6 H12B 3.3919 no 1_455
H6 H12C 3.4904 no 1_455
H6 H14 3.3885 no 2_666
H6 H17 3.4670 no 2_566
H6 H18 3.3597 no 2_566
H8A O1 3.5341 no 2_465
H8A O2 3.3470 no 2_465
H8A C7 3.4953 no 2_465
H8A C8 3.2182 no 2_465
H8A H8A 2.4416 no 2_465
H8A H8B 3.5936 no 2_465
H8A H10A 3.4415 no 1_565
H8A H10C 3.3521 no 1_565
H8A H12C 2.9062 no 2_565
H8A H15 3.3178 no 2_566
H8A H17 3.5731 no 2_566
H8B C1 3.3988 no 2_565
H8B C2 3.4694 no 2_565
H8B C3 3.5784 no 2_565
H8B C5 3.5257 no 2_565
H8B C6 3.3989 no 2_565
H8B C14 3.0601 no 1_454
H8B C15 3.3944 no 1_454
H8B H8A 3.5936 no 2_465
H8B H12C 2.9854 no 2_565
H8B H14 2.6368 no 1_454
H8B H15 3.2678 no 1_454
H8C O3 2.8317 no 2_565
H8C C1 3.5837 no 2_565
H8C C2 3.1026 no 2_565
H8C C3 3.2714 no 2_565
H8C C9 3.3315 no 2_565
H8C C10 3.0983 no 1_565
H8C C17 3.5926 no 2_566
H8C H3 3.4697 no 2_565
H8C H10A 2.3996 no 1_565
H8C H10C 3.0260 no 1_565
H8C H12C 3.3959 no 2_565
H8C H17 2.9070 no 2_566
H10A O3 3.2907 no 2_555
H10A O6 3.0074 no 2_555
H10A C3 3.2660 no 2_555
H10A C8 3.2702 no 1_545
H10A C11 3.2480 no 2_555
H10A H3 2.7873 no 2_555
H10A H8A 3.4415 no 1_545
H10A H8C 2.3996 no 1_545
H10A H12A 3.3754 no 2_555
H10A H12C 3.5991 no 2_555
H10A H17 3.5166 no 2_556
H10A H18 3.1207 no 1_554
H10B O6 2.5998 no 2_555
H10B C11 3.3098 no 2_555
H10B C15 3.5500 no 1_454
H10B H10C 3.5059 no 2_455
H10B H12A 3.1447 no 2_555
H10B H15 2.8998 no 1_454
H10B H18 2.9923 no 1_554
H10C O4 2.7276 no 2_455
H10C O6 3.3260 no 2_555
H10C C10 3.2779 no 2_455
H10C C11 3.5024 no 2_555
H10C C12 3.2637 no 2_555
H10C H8A 3.3521 no 1_545
H10C H8C 3.0260 no 1_545
H10C H10B 3.5059 no 2_455
H10C H10C 2.9927 no 2_455
H10C H12A 2.6400 no 2_555
H10C H12C 3.3154 no 2_555
H12A C1 3.0901 no 1_655
H12A C2 3.2253 no 1_655
H12A C3 3.4995 no 1_655
H12A C5 3.5460 no 1_655
H12A C6 3.2736 no 1_655
H12A C10 3.2168 no 2_555
H12A C22 3.3880 no 1_655
H12A H10A 3.3754 no 2_555
H12A H10B 3.1447 no 2_555
H12A H10C 2.6400 no 2_555
H12A H22 2.5307 no 1_655
H12B Pd1 3.5618 no 2_666
H12B N1 3.1096 no 2_666
H12B C5 3.2170 no 1_655
H12B C6 3.1993 no 1_655
H12B C13 3.4195 no 2_666
H12B C22 3.3504 no 1_655
H12B C24 3.4281 no 2_666
H12B H5 3.4107 no 1_655
H12B H6 3.3919 no 1_655
H12B H22 2.7383 no 1_655
H12C N1 3.4097 no 2_666
H12C C1 3.5289 no 1_655
H12C C6 3.4662 no 1_655
H12C C8 3.2704 no 2_565
H12C C13 3.2086 no 2_666
H12C C14 3.2407 no 2_666
H12C C15 3.4863 no 2_666
H12C H6 3.4904 no 1_655
H12C H8A 2.9062 no 2_565
H12C H8B 2.9854 no 2_565
H12C H8C 3.3959 no 2_565
H12C H10A 3.5991 no 2_555
H12C H10C 3.3154 no 2_555
H12C H13 3.5696 no 2_666
H13 O5 2.6153 no 2_666
H13 C5 3.5823 no 2_666
H13 C20 3.5319 no 1_655
H13 C21 3.1737 no 1_655
H13 H5 3.0079 no 2_666
H13 H12C 3.5696 no 2_666
H13 H20 3.5721 no 1_655
H13 H21 2.9364 no 1_655
H14 O1 2.8462 no 1_656
H14 C5 3.2008 no 2_666
H14 C6 3.4312 no 2_666
H14 C8 3.5806 no 1_656
H14 C20 3.2310 no 1_655
H14 H5 2.9992 no 2_666
H14 H6 3.3885 no 2_666
H14 H8B 2.6368 no 1_656
H14 H20 2.9849 no 1_655
H15 O1 2.6092 no 1_656
H15 H8A 3.3178 no 2_566
H15 H8B 3.2678 no 1_656
H15 H10B 2.8998 no 1_656
H17 O2 3.2926 no 2_566
H17 O3 2.7042 no 1_556
H17 O4 3.1237 no 2_556
H17 C3 3.3957 no 2_556
H17 C8 3.4243 no 2_566
H17 C9 3.5496 no 2_556
H17 H3 2.6595 no 2_556
H17 H6 3.4670 no 2_566
H17 H8A 3.5731 no 2_566
H17 H8C 2.9070 no 2_566
H17 H10A 3.5166 no 2_556
H18 O3 2.4993 no 1_556
H18 O6 3.1819 no 2_556
H18 C3 3.2962 no 2_556
H18 C9 3.4674 no 1_556
H18 C10 3.4535 no 1_556
H18 H3 2.3793 no 2_556
H18 H6 3.3597 no 2_566
H18 H10A 3.1207 no 1_556
H18 H10B 2.9923 no 1_556
H20 O6 2.5750 no 2_556
H20 N1 3.3736 no 2_556
H20 C13 3.5486 no 1_455
H20 C14 3.1963 no 1_455
H20 C21 3.5181 no 2_456
H20 H13 3.5721 no 1_455
H20 H14 2.9849 no 1_455
H20 H21 2.6303 no 2_456
H21 O6 2.4266 no 1_455
H21 C11 3.1822 no 1_455
H21 C13 3.3177 no 1_455
H21 C15 3.5540 no 2_556
H21 C16 3.5927 no 2_556
H21 C20 3.4312 no 2_456
H21 H13 2.9364 no 1_455
H21 H20 2.6303 no 2_456
H21 H21 3.2996 no 2_456
H22 O6 3.2914 no 1_455
H22 C11 3.4554 no 1_455
H22 C12 2.9806 no 1_455
H22 C17 3.5355 no 2_556
H22 H12A 2.5307 no 1_455
H22 H12B 2.7383 no 1_455

loop_
_geom_torsion_atom_site_label_1
_geom_torsion_atom_site_label_2
_geom_torsion_atom_site_label_3
_geom_torsion_atom_site_label_4
_geom_torsion
_geom_torsion_publ_flag
O5 Pd1 N1 C13 1.7(3) no
O5 Pd1 N1 C24 177.70(16) no
N1 Pd1 O5 C11 76.32(18) no
O5 Pd1 C4 C3 96.6(3) no
O5 Pd1 C4 C5 -82.2(3) no
C4 Pd1 O5 C11 -107.55(19) no
N1 Pd1 N2 C22 -175.7(3) no
N1 Pd1 N2 C23 1.47(16) no
N2 Pd1 N1 C13 -178.7(3) no
N2 Pd1 N1 C24 -2.73(16) no
N2 Pd1 C4 C3 -83.1(3) no
N2 Pd1 C4 C5 98.1(3) no
C4 Pd1 N2 C22 8.2(3) no
C4 Pd1 N2 C23 -174.62(17) no
C8 O2 C7 O1 1.2(7) no
C8 O2 C7 C1 178.8(4) no
C10 O4 C9 O3 -12.2(7) no
C10 O4 C9 C2 175.4(4) no
Pd1 O5 C11 O6 -5.3(5) no
Pd1 O5 C11 C12 175.42(15) no
Pd1 N1 C13 C14 175.75(18) no
Pd1 N1 C24 C16 -177.61(19) no
Pd1 N1 C24 C23 3.5(3) no
C13 N1 C24 C16 -1.1(5) no
C13 N1 C24 C23 -180.0(3) no
C24 N1 C13 C14 -0.0(5) no
Pd1 N2 C22 C21 177.12(18) no
Pd1 N2 C23 C19 -178.62(18) no
Pd1 N2 C23 C24 -0.0(3) no
C22 N2 C23 C19 -1.1(5) no
C22 N2 C23 C24 177.5(3) no
C23 N2 C22 C21 0.0(5) no
C2 C1 C6 C5 -2.0(6) no
C6 C1 C2 C3 1.6(5) no
C6 C1 C2 C9 -176.2(3) no
C2 C1 C7 O1 0.1(6) no
C2 C1 C7 O2 -177.5(3) no
C7 C1 C2 C3 -177.9(3) no
C7 C1 C2 C9 4.3(5) no
C6 C1 C7 O1 -179.4(4) no
C6 C1 C7 O2 3.0(6) no
C7 C1 C6 C5 177.5(3) no
C1 C2 C3 C4 0.0(6) no
C1 C2 C9 O3 94.1(5) no
C1 C2 C9 O4 -93.5(4) no
C3 C2 C9 O3 -83.7(5) no
C3 C2 C9 O4 88.7(5) no
C9 C2 C3 C4 177.9(3) no
C2 C3 C4 Pd1 179.9(3) no
C2 C3 C4 C5 -1.3(5) no
Pd1 C4 C5 C6 179.7(2) no
C3 C4 C5 C6 0.9(5) no
C4 C5 C6 C1 0.8(6) no
N1 C13 C14 C15 1.0(6) no
C13 C14 C15 C16 -0.8(6) no
C14 C15 C16 C17 179.8(3) no
C14 C15 C16 C24 -0.2(5) no
C15 C16 C17 C18 -178.0(3) no
C15 C16 C24 N1 1.2(5) no
C15 C16 C24 C23 -180.0(3) no
C17 C16 C24 N1 -178.8(3) no
C17 C16 C24 C23 0.0(5) no
C24 C16 C17 C18 2.0(5) no
C16 C17 C18 C19 -1.3(6) no
C17 C18 C19 C20 178.7(3) no
C17 C18 C19 C23 -1.5(5) no
C18 C19 C20 C21 178.4(3) no
C18 C19 C23 N2 -178.0(3) no
C18 C19 C23 C24 3.4(5) no
C20 C19 C23 N2 1.8(5) no
C20 C19 C23 C24 -176.7(3) no
C23 C19 C20 C21 -1.4(5) no
C19 C20 C21 C22 0.5(5) no
C20 C21 C22 N2 0.3(6) no
N2 C23 C24 N1 -2.5(4) no
N2 C23 C24 C16 178.6(3) no
C19 C23 C24 N1 176.1(3) no
C19 C23 C24 C16 -2.7(5) no
